data_7232892
loop_
_publ_author_name
'Li, Zhong-Yi'
'Wang, Wen-Jing'
'Wu, Dong-Qing'
'Zhang, Chi'
'Zhang, Fu-Li'
'Zhai, Bin'
'Zhang, Jian-Jun'

_publ_section_title
;
 Two 1D carboxylate-bridged magnets displaying solvent-dependent canted
 antiferromagnetic ordering
;
_journal_issue 27
_journal_name_full CrystEngComm
_journal_page_first 4098
_journal_paper_doi 10.1039/C9CE00640K
_journal_volume 21
_journal_year 2019
_chemical_formula_sum 'C14 H15 Mn N4 O9'
_chemical_formula_weight 438.24
_space_group_crystal_system triclinic
_space_group_IT_number 2
_space_group_name_Hall '-P 1'
_space_group_name_H-M_alt 'P -1'
_symmetry_space_group_name_Hall '-P 1'
_symmetry_space_group_name_H-M 'P -1'
_atom_sites_solution_hydrogens mixed
_audit_creation_method SHELXL-2016/6
_audit_update_record
;
2018-11-24 deposited with the CCDC.    2019-06-11 downloaded from the CCDC.
;
_cell_angle_alpha 96.008(4)
_cell_angle_beta 95.799(4)
_cell_angle_gamma 91.296(4)
_cell_formula_units_Z 2
_cell_length_a 4.7678(5)
_cell_length_b 11.4567(14)
_cell_length_c 15.8287(17)
_cell_measurement_reflns_used 6825
_cell_measurement_temperature 300(2)
_cell_measurement_theta_max 27.44
_cell_measurement_theta_min 3.00
_cell_volume 854.98(17)
_computing_cell_refinement 'Bruker SAINT'
_computing_data_collection 'Bruker APEX2'
_computing_data_reduction 'Bruker SAINT'
_computing_molecular_graphics 'Bruker SHELXTL'
_computing_publication_material 'Bruker SHELXTL'
_computing_structure_refinement 'SHELXL-2016/6 (Sheldrick, 2016)'
_computing_structure_solution 'SHELXT 2014/4 (Sheldrick, 2014)'
_diffrn_ambient_temperature 300(2)
_diffrn_measured_fraction_theta_full 0.990
_diffrn_measured_fraction_theta_max 0.990
_diffrn_measurement_device_type 'Bruker APEX-II CCD'
_diffrn_measurement_method '\f and \w scans'
_diffrn_radiation_type MoK\a
_diffrn_radiation_wavelength 0.71073
_diffrn_reflns_av_R_equivalents 0.0528
_diffrn_reflns_av_unetI/netI 0.0442
_diffrn_reflns_Laue_measured_fraction_full 0.990
_diffrn_reflns_Laue_measured_fraction_max 0.990
_diffrn_reflns_limit_h_max 5
_diffrn_reflns_limit_h_min -5
_diffrn_reflns_limit_k_max 13
_diffrn_reflns_limit_k_min -13
_diffrn_reflns_limit_l_max 18
_diffrn_reflns_limit_l_min -18
_diffrn_reflns_number 12389
_diffrn_reflns_point_group_measured_fraction_full 0.990
_diffrn_reflns_point_group_measured_fraction_max 0.990
_diffrn_reflns_theta_full 25.000
_diffrn_reflns_theta_max 25.000
_diffrn_reflns_theta_min 2.995
_exptl_absorpt_coefficient_mu 0.833
_exptl_absorpt_correction_T_max 0.7456
_exptl_absorpt_correction_T_min 0.6648
_exptl_absorpt_correction_type multi-scan
_exptl_absorpt_process_details 'SADABS (Sheldrick,1996)'
_exptl_crystal_colour light-brown
_exptl_crystal_density_diffrn 1.702
_exptl_crystal_description block
_exptl_crystal_F_000 448
_exptl_crystal_size_max 0.28
_exptl_crystal_size_mid 0.12
_exptl_crystal_size_min 0.08
_refine_diff_density_max 0.545
_refine_diff_density_min -0.430
_refine_diff_density_rms 0.076
_refine_ls_extinction_method none
_refine_ls_goodness_of_fit_ref 1.062
_refine_ls_hydrogen_treatment mixed
_refine_ls_matrix_type full
_refine_ls_number_parameters 261
_refine_ls_number_reflns 2989
_refine_ls_number_restraints 2
_refine_ls_restrained_S_all 1.063
_refine_ls_R_factor_all 0.0539
_refine_ls_R_factor_gt 0.0388
_refine_ls_shift/su_max 0.001
_refine_ls_shift/su_mean 0.000
_refine_ls_structure_factor_coef Fsqd
_refine_ls_weighting_details 'w=1/[\s^2^(Fo^2^)+(0.0398P)^2^+0.4854P] where P=(Fo^2^+2Fc^2^)/3'
_refine_ls_weighting_scheme calc
_refine_ls_wR_factor_gt 0.0845
_refine_ls_wR_factor_ref 0.0899
_reflns_Friedel_coverage 0.000
_reflns_number_gt 2433
_reflns_number_total 2989
_reflns_threshold_expression 'I > 2\s(I)'
_cod_data_source_file c9ce00640k2.cif
_cod_data_source_block 1
_cod_depositor_comments 'Adding full bibliography for 7232892--7232893.cif.'
_cod_database_code 7232892
_shelx_shelxl_version_number 2016/6
_shelx_space_group_comment
;
The symmetry employed for this shelxl refinement is uniquely defined
by the following loop, which should always be used as a source of
symmetry information in preference to the above space-group names.
They are only intended as comments.
;

loop_
_space_group_symop_operation_xyz
'x, y, z'
'-x, -y, -z'

loop_
_atom_site_label
_atom_site_type_symbol
_atom_site_fract_x
_atom_site_fract_y
_atom_site_fract_z
_atom_site_U_iso_or_equiv
_atom_site_adp_type
_atom_site_occupancy
_atom_site_site_symmetry_order
_atom_site_calc_flag
_atom_site_refinement_flags_posn
_atom_site_refinement_flags_adp
Mn1 Mn 1.28928(9) 0.37960(4) 0.95133(3) 0.01703(14) Uani 1 1 d . .
C1 C 0.7099(6) 0.3676(2) 0.82483(17) 0.0203(6) Uani 1 1 d . .
N1 N 0.6018(5) 0.3639(2) 0.66838(15) 0.0293(6) Uani 1 1 d . .
O1 O 0.8823(4) 0.3562(2) 0.88707(13) 0.0382(6) Uani 1 1 d . .
O2 O 0.4498(4) 0.37395(18) 0.82776(12) 0.0278(5) Uani 1 1 d . .
C2 C 0.8233(6) 0.3700(3) 0.73977(18) 0.0341(8) Uani 1 1 d . .
H2A H 0.936114 0.441758 0.740626 0.041 Uiso 1 1 calc R U
H2B H 0.945828 0.304411 0.730900 0.041 Uiso 1 1 calc R U
N2 N 0.2871(6) 0.4517(2) 0.57625(16) 0.0332(6) Uani 1 1 d . .
H2 H 0.231178 0.514131 0.554730 0.040 Uiso 1 1 calc R U
O3 O 0.6191(6) 0.5618(2) 0.66400(18) 0.0628(8) Uani 1 1 d . .
N3 N 1.0915(5) 0.80296(19) 0.82883(14) 0.0203(5) Uani 1 1 d . .
C3 C 0.5107(7) 0.4658(3) 0.6382(2) 0.0351(8) Uani 1 1 d . .
O5 O 1.3298(4) 0.57031(15) 0.95282(12) 0.0193(4) Uani 1 1 d . .
C5 C 0.2394(7) 0.2456(3) 0.58239(19) 0.0283(7) Uani 1 1 d . .
O4 O -0.0611(5) 0.3476(2) 0.49005(15) 0.0425(6) Uani 1 1 d . .
C4 C 0.1414(7) 0.3486(3) 0.54456(19) 0.0282(7) Uani 1 1 d . .
N4 N 0.9051(6) 0.9822(2) 0.87074(17) 0.0361(7) Uani 1 1 d . .
O7 O 1.2465(5) 0.9063(2) 0.95621(15) 0.0433(6) Uani 1 1 d . .
C7 C 0.0855(8) 0.1308(3) 0.5546(2) 0.0466(9) Uani 1 1 d . .
H7A H 0.142249 0.098639 0.500725 0.070 Uiso 1 1 calc R U
H7B H -0.113856 0.142697 0.548705 0.070 Uiso 1 1 calc R U
H7C H 0.129308 0.077359 0.596510 0.070 Uiso 1 1 calc R U
O6 O 0.9089(4) 0.65087(18) 0.93362(12) 0.0247(5) Uani 1 1 d . .
C6 C 0.4596(7) 0.2592(3) 0.64221(19) 0.0301(7) Uani 1 1 d . .
H6 H 0.520063 0.193394 0.667702 0.036 Uiso 1 1 calc R U
O8 O 0.5594(6) 1.0629(2) 0.78891(15) 0.0494(7) Uani 1 1 d . .
C8 C 1.1564(5) 0.6378(2) 0.91810(16) 0.0143(5) Uani 1 1 d . .
C9 C 1.2684(6) 0.7050(2) 0.85059(18) 0.0229(6) Uani 1 1 d . .
H9A H 1.457415 0.735397 0.870943 0.027 Uiso 1 1 calc R U
H9B H 1.280519 0.651624 0.799433 0.027 Uiso 1 1 calc R U
O9 O 1.3526(5) 0.18878(19) 0.93772(14) 0.0326(5) Uani 1 1 d D .
H9C H 1.418(7) 0.161(3) 0.8946(16) 0.039 Uiso 1 1 d D U
H9D H 1.450(7) 0.157(3) 0.9766(17) 0.039 Uiso 1 1 d D U
C10 C 1.0909(6) 0.8967(3) 0.88926(19) 0.0275(7) Uani 1 1 d . .
C11 C 0.7192(7) 0.9806(3) 0.79689(19) 0.0304(7) Uani 1 1 d . .
C12 C 0.7292(6) 0.8787(3) 0.73624(18) 0.0243(6) Uani 1 1 d . .
C13 C 0.9097(6) 0.7948(2) 0.75498(18) 0.0241(6) Uani 1 1 d . .
H13 H 0.912192 0.728023 0.716275 0.029 Uiso 1 1 calc R U
C14 C 0.5352(8) 0.8697(3) 0.6544(2) 0.0397(8) Uani 1 1 d . .
H14A H 0.596617 0.925389 0.618345 0.060 Uiso 1 1 calc R U
H14B H 0.346522 0.886034 0.667182 0.060 Uiso 1 1 calc R U
H14C H 0.538832 0.791755 0.625645 0.060 Uiso 1 1 calc R U

loop_
_atom_site_aniso_label
_atom_site_aniso_U_11
_atom_site_aniso_U_22
_atom_site_aniso_U_33
_atom_site_aniso_U_23
_atom_site_aniso_U_13
_atom_site_aniso_U_12
Mn1 0.0133(2) 0.0180(2) 0.0195(2) 0.00386(16) -0.00213(16) 0.00088(16)
C1 0.0139(15) 0.0272(15) 0.0186(14) -0.0001(12) -0.0018(12) 0.0026(11)
N1 0.0251(14) 0.0434(16) 0.0195(12) 0.0071(12) -0.0011(11) 0.0030(12)
O1 0.0144(11) 0.0762(17) 0.0226(11) 0.0076(11) -0.0055(9) -0.0027(11)
O2 0.0141(11) 0.0430(13) 0.0258(11) 0.0019(10) 0.0003(8) 0.0048(9)
C2 0.0180(16) 0.062(2) 0.0226(16) 0.0076(15) -0.0012(13) 0.0025(15)
N2 0.0398(16) 0.0265(14) 0.0312(14) 0.0090(12) -0.0121(12) -0.0031(12)
O3 0.072(2) 0.0441(16) 0.0640(18) 0.0070(14) -0.0301(15) -0.0239(14)
N3 0.0209(13) 0.0182(12) 0.0229(12) 0.0080(10) 0.0009(10) 0.0042(10)
C3 0.038(2) 0.0372(19) 0.0279(17) 0.0064(15) -0.0067(15) -0.0072(15)
O5 0.0144(10) 0.0181(9) 0.0248(10) 0.0054(8) -0.0040(8) 0.0019(8)
C5 0.0333(18) 0.0256(15) 0.0256(16) 0.0014(13) 0.0026(14) 0.0034(13)
O4 0.0459(15) 0.0359(13) 0.0409(14) 0.0081(11) -0.0224(12) -0.0053(11)
C4 0.0312(18) 0.0284(16) 0.0250(16) 0.0040(13) 0.0014(14) -0.0004(13)
N4 0.0427(17) 0.0266(14) 0.0348(15) -0.0012(12) -0.0149(13) 0.0138(13)
O7 0.0467(15) 0.0376(13) 0.0393(14) -0.0031(11) -0.0214(12) 0.0128(11)
C7 0.055(2) 0.0281(18) 0.055(2) 0.0003(17) 0.0011(19) 0.0008(17)
O6 0.0137(10) 0.0361(12) 0.0266(11) 0.0141(9) 0.0013(8) 0.0052(9)
C6 0.0336(18) 0.0322(17) 0.0268(16) 0.0078(14) 0.0065(14) 0.0116(14)
O8 0.0625(17) 0.0415(14) 0.0408(14) -0.0001(11) -0.0138(12) 0.0339(13)
C8 0.0127(14) 0.0128(12) 0.0169(13) 0.0016(10) -0.0005(11) 0.0013(10)
C9 0.0213(15) 0.0209(14) 0.0286(15) 0.0083(12) 0.0054(12) 0.0082(12)
O9 0.0413(14) 0.0237(11) 0.0325(13) 0.0041(10) -0.0012(11) 0.0090(10)
C10 0.0265(17) 0.0238(15) 0.0312(17) 0.0055(13) -0.0053(14) 0.0042(13)
C11 0.0339(18) 0.0269(16) 0.0301(17) 0.0075(13) -0.0034(14) 0.0077(14)
C12 0.0254(16) 0.0255(15) 0.0223(15) 0.0077(12) -0.0010(12) 0.0010(12)
C13 0.0290(17) 0.0212(14) 0.0222(15) 0.0023(12) 0.0027(13) -0.0003(12)
C14 0.046(2) 0.044(2) 0.0269(17) 0.0045(15) -0.0075(15) 0.0087(17)

loop_
_atom_type_symbol
_atom_type_description
_atom_type_scat_dispersion_real
_atom_type_scat_dispersion_imag
_atom_type_scat_source
C C 0.0033 0.0016 'International Tables Vol C Tables 4.2.6.8 and 6.1.1.4'
H H 0.0000 0.0000 'International Tables Vol C Tables 4.2.6.8 and 6.1.1.4'
N N 0.0061 0.0033 'International Tables Vol C Tables 4.2.6.8 and 6.1.1.4'
O O 0.0106 0.0060 'International Tables Vol C Tables 4.2.6.8 and 6.1.1.4'
Mn Mn 0.3368 0.7283 'International Tables Vol C Tables 4.2.6.8 and 6.1.1.4'

loop_
_geom_angle_atom_site_label_1
_geom_angle_atom_site_label_2
_geom_angle_atom_site_label_3
_geom_angle
_geom_angle_site_symmetry_1
_geom_angle_site_symmetry_3
O1 Mn1 O2 88.02(8) . 1_655
O1 Mn1 O5 97.89(9) . .
O2 Mn1 O5 85.08(8) 1_655 .
O1 Mn1 O6 85.91(8) . 2_767
O2 Mn1 O6 168.19(8) 1_655 2_767
O5 Mn1 O6 105.78(8) . 2_767
O1 Mn1 O9 91.56(10) . .
O2 Mn1 O9 84.48(8) 1_655 .
O5 Mn1 O9 165.65(8) . .
O6 Mn1 O9 85.56(8) 2_767 .
O1 Mn1 O5 165.29(8) . 2_867
O2 Mn1 O5 104.76(7) 1_655 2_867
O5 Mn1 O5 76.41(7) . 2_867
O6 Mn1 O5 82.72(7) 2_767 2_867
O9 Mn1 O5 96.82(8) . 2_867
O1 C1 O2 124.5(3) . .
O1 C1 C2 117.1(2) . .
O2 C1 C2 118.3(2) . .
C6 N1 C3 120.9(3) . .
C6 N1 C2 119.1(3) . .
C3 N1 C2 119.2(3) . .
C1 O1 Mn1 151.1(2) . .
C1 O2 Mn1 118.26(17) . 1_455
N1 C2 C1 113.1(2) . .
N1 C2 H2A 109.0 . .
C1 C2 H2A 109.0 . .
N1 C2 H2B 109.0 . .
C1 C2 H2B 109.0 . .
H2A C2 H2B 107.8 . .
C3 N2 C4 127.2(3) . .
C3 N2 H2 116.4 . .
C4 N2 H2 116.4 . .
C10 N3 C13 121.2(2) . .
C10 N3 C9 117.0(2) . .
C13 N3 C9 121.4(2) . .
O3 C3 N2 122.1(3) . .
O3 C3 N1 123.0(3) . .
N2 C3 N1 114.8(3) . .
C8 O5 Mn1 127.56(16) . .
C8 O5 Mn1 128.09(16) . 2_867
Mn1 O5 Mn1 103.60(7) . 2_867
C6 C5 C4 117.7(3) . .
C6 C5 C7 123.6(3) . .
C4 C5 C7 118.6(3) . .
O4 C4 N2 121.1(3) . .
O4 C4 C5 123.9(3) . .
N2 C4 C5 115.0(3) . .
C10 N4 C11 125.9(3) . .
C5 C7 H7A 109.5 . .
C5 C7 H7B 109.5 . .
H7A C7 H7B 109.5 . .
C5 C7 H7C 109.5 . .
H7A C7 H7C 109.5 . .
H7B C7 H7C 109.5 . .
C8 O6 Mn1 129.48(16) . 2_767
C5 C6 N1 124.2(3) . .
C5 C6 H6 117.9 . .
N1 C6 H6 117.9 . .
O6 C8 O5 126.0(2) . .
O6 C8 C9 118.8(2) . .
O5 C8 C9 115.2(2) . .
N3 C9 C8 112.9(2) . .
N3 C9 H9A 109.0 . .
C8 C9 H9A 109.0 . .
N3 C9 H9B 109.0 . .
C8 C9 H9B 109.0 . .
H9A C9 H9B 107.8 . .
Mn1 O9 H9C 117(3) . .
Mn1 O9 H9D 120(2) . .
H9C O9 H9D 102(3) . .
O7 C10 N3 123.1(3) . .
O7 C10 N4 120.9(3) . .
N3 C10 N4 115.9(2) . .
O8 C11 N4 119.2(3) . .
O8 C11 C12 125.5(3) . .
N4 C11 C12 115.2(3) . .
C13 C12 C11 118.7(3) . .
C13 C12 C14 122.5(3) . .
C11 C12 C14 118.8(3) . .
C12 C13 N3 123.1(3) . .
C12 C13 H13 118.5 . .
N3 C13 H13 118.5 . .
C12 C14 H14A 109.5 . .
C12 C14 H14B 109.5 . .
H14A C14 H14B 109.5 . .
C12 C14 H14C 109.5 . .
H14A C14 H14C 109.5 . .
H14B C14 H14C 109.5 . .

loop_
_geom_bond_atom_site_label_1
_geom_bond_atom_site_label_2
_geom_bond_distance
_geom_bond_site_symmetry_2
Mn1 O1 2.096(2) .
Mn1 O2 2.167(2) 1_655
Mn1 O5 2.1865(18) .
Mn1 O6 2.190(2) 2_767
Mn1 O9 2.205(2) .
Mn1 O5 2.2681(18) 2_867
C1 O1 1.237(3) .
C1 O2 1.249(3) .
C1 C2 1.503(4) .
N1 C6 1.368(4) .
N1 C3 1.370(4) .
N1 C2 1.461(4) .
C2 H2A 0.9700 .
C2 H2B 0.9700 .
N2 C3 1.368(4) .
N2 C4 1.378(4) .
N2 H2 0.8600 .
O3 C3 1.217(4) .
N3 C10 1.361(4) .
N3 C13 1.377(4) .
N3 C9 1.467(3) .
O5 C8 1.268(3) .
C5 C6 1.336(4) .
C5 C4 1.444(4) .
C5 C7 1.493(4) .
O4 C4 1.227(4) .
N4 C10 1.370(4) .
N4 C11 1.392(4) .
O7 C10 1.224(4) .
C7 H7A 0.9600 .
C7 H7B 0.9600 .
C7 H7C 0.9600 .
O6 C8 1.239(3) .
C6 H6 0.9300 .
O8 C11 1.234(4) .
C8 C9 1.513(4) .
C9 H9A 0.9700 .
C9 H9B 0.9700 .
O9 H9C 0.818(18) .
O9 H9D 0.850(18) .
C11 C12 1.437(4) .
C12 C13 1.341(4) .
C12 C14 1.506(4) .
C13 H13 0.9300 .
C14 H14A 0.9600 .
C14 H14B 0.9600 .
C14 H14C 0.9600 .
